data_8107597
loop_
_publ_author_name
'Han, Hong-Fei'
'Li, Hao-Yang'
'Wang, Song'
'Wei, Xue-Hong'

_publ_section_title
;
 Crystal structure of
 bis{[(cyclohexylimino)(phenylimino)-l5-(methyl)diethylazane-\k 2
 N:N&#x2032;]-(ethyl)-zinc(II)]}, C38H62N6Zn2
;
_journal_issue 5
_journal_name_full 'Zeitschrift f\"ur Kristallographie - New Crystal Structures'
_journal_page_first 907
_journal_page_last 909
_journal_paper_doi 10.1515/ncrs-2023-0267
_journal_volume 238
_journal_year 2023
_chemical_formula_moiety 'C38 H62 N6 Zn2'
_chemical_formula_sum 'C38 H62 N6 Zn2'
_chemical_formula_weight 733.67
_space_group_crystal_system triclinic
_space_group_IT_number 2
_space_group_name_Hall '-P 1'
_space_group_name_H-M_alt 'P -1'
_atom_sites_solution_hydrogens geom
_cell_angle_alpha 107.6980(10)
_cell_angle_beta 113.5840(10)
_cell_angle_gamma 97.2290(10)
_cell_formula_units_Z 1
_cell_length_a 9.5907(4)
_cell_length_b 10.6743(4)
_cell_length_c 11.2593(4)
_cell_measurement_reflns_used 7375
_cell_measurement_temperature 200(2)
_cell_measurement_theta_max 28.31
_cell_measurement_theta_min 3.26
_cell_volume 965.12(7)
_computing_cell_refinement 'Bruker SAINT[2]'
_computing_data_collection 'Bruker APEX2[2]'
_computing_data_reduction 'Bruker SAINT[2]'
_computing_molecular_graphics
;
DIAMOND [4]
;
_computing_publication_material 'Bruker SHELXTL'
_computing_structure_refinement SHELXL-2014/7[1]
_computing_structure_solution 'SHELXL-2014/7 [1]'
_diffrn_ambient_temperature 200(2)
_diffrn_measured_fraction_theta_full 0.973
_diffrn_measured_fraction_theta_max 0.973
_diffrn_measurement_device_type 'CCD area detector'
_diffrn_measurement_method '\f and \w scans'
_diffrn_radiation_type MoK\a
_diffrn_radiation_wavelength 0.71073
_diffrn_reflns_av_R_equivalents 0.0221
_diffrn_reflns_av_unetI/netI 0.0242
_diffrn_reflns_Laue_measured_fraction_full 0.973
_diffrn_reflns_Laue_measured_fraction_max 0.973
_diffrn_reflns_limit_h_max 10
_diffrn_reflns_limit_h_min -11
_diffrn_reflns_limit_k_max 12
_diffrn_reflns_limit_k_min -12
_diffrn_reflns_limit_l_max 13
_diffrn_reflns_limit_l_min -13
_diffrn_reflns_number 7251
_diffrn_reflns_point_group_measured_fraction_full 0.973
_diffrn_reflns_point_group_measured_fraction_max 0.973
_diffrn_reflns_theta_full 25.050
_diffrn_reflns_theta_max 25.050
_diffrn_reflns_theta_min 3.259
_exptl_absorpt_coefficient_mu 1.276
_exptl_absorpt_correction_T_max 0.7008
_exptl_absorpt_correction_T_min 0.6637
_exptl_absorpt_correction_type multi-scan
_exptl_absorpt_process_details sadabs[3]
_exptl_crystal_colour colourless
_exptl_crystal_density_diffrn 1.262
_exptl_crystal_description block
_exptl_crystal_F_000 392
_exptl_crystal_size_max 0.350
_exptl_crystal_size_mid 0.330
_exptl_crystal_size_min 0.300
_refine_diff_density_max 0.288
_refine_diff_density_min -0.244
_refine_diff_density_rms 0.049
_refine_ls_extinction_coef .
_refine_ls_extinction_method none
_refine_ls_goodness_of_fit_ref 1.030
_refine_ls_hydrogen_treatment constr
_refine_ls_matrix_type full
_refine_ls_number_parameters 211
_refine_ls_number_reflns 3331
_refine_ls_number_restraints 0
_refine_ls_restrained_S_all 1.030
_refine_ls_R_factor_all 0.0232
_refine_ls_R_factor_gt 0.0213
_refine_ls_shift/su_max 0.001
_refine_ls_shift/su_mean 0.000
_refine_ls_structure_factor_coef Fsqd
_refine_ls_weighting_details 'w=1/[\s^2^(Fo^2^)+(0.0253P)^2^+0.4955P] where P=(Fo^2^+2Fc^2^)/3'
_refine_ls_weighting_scheme calc
_refine_ls_wR_factor_gt 0.0565
_refine_ls_wR_factor_ref 0.0577
_reflns_Friedel_coverage 0.000
_reflns_Friedel_fraction_full .
_reflns_Friedel_fraction_max .
_reflns_number_gt 3149
_reflns_number_total 3331
_reflns_threshold_expression 'I > 2\s(I)'
_cod_data_source_file suppl_j_ncrs-2023-0267_suppl_001.cif
_cod_data_source_block 2_a
_cod_original_cell_volume 965.12(6)
_cod_database_code 8107597
_shelx_space_group_comment
;
The symmetry employed for this shelxl refinement is uniquely defined
by the following loop, which should always be used as a source of
symmetry information in preference to the above space-group names.
They are only intended as comments.
;
_shelx_estimated_absorpt_t_min 0.664
_shelx_estimated_absorpt_t_max 0.701
_publcif_funding_html
;
;

loop_
_space_group_symop_operation_xyz
'x, y, z'
'-x, -y, -z'

loop_
_atom_site_label
_atom_site_type_symbol
_atom_site_fract_x
_atom_site_fract_y
_atom_site_fract_z
_atom_site_U_iso_or_equiv
_atom_site_adp_type
_atom_site_occupancy
_atom_site_site_symmetry_order
_atom_site_calc_flag
_atom_site_refinement_flags_posn
_atom_site_refinement_flags_adp
_atom_site_refinement_flags_occupancy
_atom_site_disorder_assembly
_atom_site_disorder_group
Zn1 Zn 0.60539(2) 0.40972(2) 0.51052(2) 0.01920(7) Uani 1 1 d . . . . .
N1 N 0.44183(15) 0.46831(13) 0.33300(13) 0.0178(3) Uani 1 1 d . . . . .
N2 N 0.39439(15) 0.26901(13) 0.35955(13) 0.0196(3) Uani 1 1 d . . . . .
N3 N 0.23948(16) 0.27281(14) 0.13577(14) 0.0244(3) Uani 1 1 d . . . . .
C1 C 0.48522(18) 0.53042(16) 0.24683(16) 0.0199(3) Uani 1 1 d . . . . .
H1 H 0.4233 0.4662 0.1458 0.024 Uiso 1 1 calc R U . . .
C2 C 0.4477(2) 0.66790(17) 0.26216(18) 0.0254(4) Uani 1 1 d . . . . .
H2A H 0.4998 0.7290 0.3631 0.031 Uiso 1 1 calc R U . . .
H2B H 0.3317 0.6526 0.2258 0.031 Uiso 1 1 calc R U . . .
C3 C 0.5038(2) 0.73836(19) 0.1827(2) 0.0331(4) Uani 1 1 d . . . . .
H3A H 0.4438 0.6821 0.0804 0.040 Uiso 1 1 calc R U . . .
H3B H 0.4824 0.8288 0.1995 0.040 Uiso 1 1 calc R U . . .
C4 C 0.6803(2) 0.75754(19) 0.2307(2) 0.0365(4) Uani 1 1 d . . . . .
H4A H 0.7409 0.8206 0.3310 0.044 Uiso 1 1 calc R U . . .
H4B H 0.7130 0.7993 0.1751 0.044 Uiso 1 1 calc R U . . .
C5 C 0.7179(2) 0.6208(2) 0.21221(19) 0.0327(4) Uani 1 1 d . . . . .
H5A H 0.8337 0.6360 0.2481 0.039 Uiso 1 1 calc R U . . .
H5B H 0.6651 0.5608 0.1109 0.039 Uiso 1 1 calc R U . . .
C6 C 0.6616(2) 0.54984(18) 0.29112(18) 0.0266(4) Uani 1 1 d . . . . .
H6A H 0.6825 0.4592 0.2731 0.032 Uiso 1 1 calc R U . . .
H6B H 0.7232 0.6053 0.3935 0.032 Uiso 1 1 calc R U . . .
C7 C 0.35327(18) 0.33511(15) 0.27347(16) 0.0182(3) Uani 1 1 d . . . . .
C8 C 0.28979(18) 0.15661(15) 0.34987(15) 0.0195(3) Uani 1 1 d . . . . .
C9 C 0.3447(2) 0.04614(17) 0.37047(18) 0.0261(4) Uani 1 1 d . . . . .
H9 H 0.4483 0.0444 0.3831 0.031 Uiso 1 1 calc R U . . .
C10 C 0.2494(2) -0.06100(18) 0.3727(2) 0.0316(4) Uani 1 1 d . . . . .
H10 H 0.2886 -0.1354 0.3872 0.038 Uiso 1 1 calc R U . . .
C11 C 0.0981(2) -0.06112(18) 0.35419(19) 0.0310(4) Uani 1 1 d . . . . .
H11 H 0.0330 -0.1351 0.3553 0.037 Uiso 1 1 calc R U . . .
C12 C 0.0425(2) 0.04837(17) 0.33387(17) 0.0268(4) Uani 1 1 d . . . . .
H12 H -0.0613 0.0494 0.3213 0.032 Uiso 1 1 calc R U . . .
C13 C 0.13690(19) 0.15602(17) 0.33178(17) 0.0230(3) Uani 1 1 d . . . . .
H13 H 0.0973 0.2304 0.3179 0.028 Uiso 1 1 calc R U . . .
C14 C 0.1342(2) 0.34620(19) 0.06832(19) 0.0327(4) Uani 1 1 d . . . . .
H14A H 0.1373 0.3382 -0.0205 0.039 Uiso 1 1 calc R U . . .
H14B H 0.1743 0.4447 0.1309 0.039 Uiso 1 1 calc R U . . .
C15 C -0.0364(2) 0.2925(2) 0.0362(2) 0.0488(5) Uani 1 1 d . . . . .
H15A H -0.0785 0.1961 -0.0290 0.073 Uiso 1 1 calc R U . . .
H15B H -0.1003 0.3463 -0.0068 0.073 Uiso 1 1 calc R U . . .
H15C H -0.0406 0.3004 0.1237 0.073 Uiso 1 1 calc R U . . .
C16 C 0.2077(2) 0.12696(18) 0.05327(18) 0.0330(4) Uani 1 1 d . . . . .
H16A H 0.1322 0.1052 -0.0460 0.040 Uiso 1 1 calc R U . . .
H16B H 0.1564 0.0714 0.0887 0.040 Uiso 1 1 calc R U . . .
C17 C 0.3547(3) 0.0867(2) 0.0590(2) 0.0462(5) Uani 1 1 d . . . . .
H17A H 0.4088 0.1439 0.0279 0.069 Uiso 1 1 calc R U . . .
H17B H 0.3249 -0.0099 -0.0029 0.069 Uiso 1 1 calc R U . . .
H17C H 0.4260 0.0999 0.1558 0.069 Uiso 1 1 calc R U . . .
C18 C 0.8251(2) 0.40070(19) 0.5614(2) 0.0302(4) Uani 1 1 d . . . . .
H18A H 0.8913 0.4925 0.5857 0.036 Uiso 1 1 calc R U . . .
H18B H 0.8652 0.3804 0.6472 0.036 Uiso 1 1 calc R U . . .
C19 C 0.8492(3) 0.2964(2) 0.4505(2) 0.0460(5) Uani 1 1 d . . . . .
H19A H 0.7856 0.2044 0.4259 0.069 Uiso 1 1 calc R U . . .
H19B H 0.9616 0.2994 0.4875 0.069 Uiso 1 1 calc R U . . .
H19C H 0.8158 0.3179 0.3664 0.069 Uiso 1 1 calc R U . . .

loop_
_atom_site_aniso_label
_atom_site_aniso_U_11
_atom_site_aniso_U_22
_atom_site_aniso_U_33
_atom_site_aniso_U_23
_atom_site_aniso_U_13
_atom_site_aniso_U_12
Zn1 0.01464(10) 0.02142(11) 0.02033(11) 0.00740(8) 0.00778(8) 0.00426(7)
N1 0.0185(6) 0.0173(6) 0.0169(6) 0.0067(5) 0.0086(5) 0.0012(5)
N2 0.0180(6) 0.0178(6) 0.0193(6) 0.0068(5) 0.0068(5) 0.0004(5)
N3 0.0225(7) 0.0223(7) 0.0190(6) 0.0075(6) 0.0036(6) -0.0009(6)
C1 0.0209(8) 0.0199(8) 0.0175(7) 0.0081(6) 0.0084(6) 0.0009(6)
C2 0.0277(9) 0.0233(8) 0.0263(8) 0.0125(7) 0.0121(7) 0.0051(7)
C3 0.0400(10) 0.0284(9) 0.0328(9) 0.0186(8) 0.0151(8) 0.0050(8)
C4 0.0368(10) 0.0355(10) 0.0348(10) 0.0195(8) 0.0147(9) -0.0058(8)
C5 0.0256(9) 0.0433(11) 0.0321(9) 0.0179(8) 0.0163(8) 0.0009(8)
C6 0.0236(9) 0.0322(9) 0.0290(9) 0.0166(8) 0.0142(7) 0.0056(7)
C7 0.0168(7) 0.0197(7) 0.0192(7) 0.0060(6) 0.0110(6) 0.0038(6)
C8 0.0197(8) 0.0169(7) 0.0163(7) 0.0046(6) 0.0065(6) -0.0012(6)
C9 0.0224(8) 0.0228(8) 0.0312(9) 0.0109(7) 0.0105(7) 0.0054(7)
C10 0.0325(10) 0.0209(8) 0.0401(10) 0.0154(8) 0.0135(8) 0.0058(7)
C11 0.0312(10) 0.0219(8) 0.0338(9) 0.0111(7) 0.0126(8) -0.0039(7)
C12 0.0214(8) 0.0282(9) 0.0271(8) 0.0078(7) 0.0116(7) 0.0010(7)
C13 0.0241(8) 0.0210(8) 0.0238(8) 0.0088(7) 0.0112(7) 0.0055(6)
C14 0.0243(9) 0.0369(10) 0.0290(9) 0.0179(8) 0.0032(7) 0.0016(8)
C15 0.0250(10) 0.0599(14) 0.0535(13) 0.0305(12) 0.0063(9) 0.0058(9)
C16 0.0413(11) 0.0253(9) 0.0198(8) 0.0017(7) 0.0114(8) -0.0038(8)
C17 0.0634(14) 0.0399(11) 0.0378(11) 0.0101(9) 0.0282(11) 0.0187(10)
C18 0.0208(8) 0.0334(10) 0.0397(10) 0.0178(8) 0.0139(8) 0.0098(7)
C19 0.0485(13) 0.0591(14) 0.0582(13) 0.0329(12) 0.0376(11) 0.0340(11)

loop_
_atom_type_symbol
_atom_type_description
_atom_type_scat_dispersion_real
_atom_type_scat_dispersion_imag
_atom_type_scat_source
C C 0.0033 0.0016 'International Tables Vol C Tables 4.2.6.8 and 6.1.1.4'
H H 0.0000 0.0000 'International Tables Vol C Tables 4.2.6.8 and 6.1.1.4'
N N 0.0061 0.0033 'International Tables Vol C Tables 4.2.6.8 and 6.1.1.4'
Zn Zn 0.2839 1.4301 'International Tables Vol C Tables 4.2.6.8 and 6.1.1.4'

loop_
_geom_angle_atom_site_label_1
_geom_angle_atom_site_label_2
_geom_angle_atom_site_label_3
_geom_angle
_geom_angle_site_symmetry_1
_geom_angle_site_symmetry_3
C18 Zn1 N2 130.37(7) . .
C18 Zn1 N1 118.54(7) . 2_666
N2 Zn1 N1 106.17(5) . 2_666
C18 Zn1 N1 128.14(6) . .
N2 Zn1 N1 61.94(5) . .
N1 Zn1 N1 95.97(4) 2_666 .
C18 Zn1 Zn1 145.31(5) . 2_666
N2 Zn1 Zn1 80.19(4) . 2_666
N1 Zn1 Zn1 51.09(3) 2_666 2_666
N1 Zn1 Zn1 44.89(3) . 2_666
C7 N1 C1 119.79(12) . .
C7 N1 Zn1 112.34(10) . 2_666
C1 N1 Zn1 118.96(9) . 2_666
C7 N1 Zn1 85.13(9) . .
C1 N1 Zn1 128.00(9) . .
Zn1 N1 Zn1 84.03(4) 2_666 .
C7 N2 C8 124.08(13) . .
C7 N2 Zn1 97.61(9) . .
C8 N2 Zn1 136.31(10) . .
C7 N3 C14 121.13(14) . .
C7 N3 C16 121.60(14) . .
C14 N3 C16 117.05(13) . .
N1 C1 C6 109.09(12) . .
N1 C1 C2 111.68(13) . .
C6 C1 C2 110.05(13) . .
N1 C1 H1 108.7 . .
C6 C1 H1 108.7 . .
C2 C1 H1 108.7 . .
C1 C2 C3 112.14(14) . .
C1 C2 H2A 109.2 . .
C3 C2 H2A 109.2 . .
C1 C2 H2B 109.2 . .
C3 C2 H2B 109.2 . .
H2A C2 H2B 107.9 . .
C4 C3 C2 110.82(15) . .
C4 C3 H3A 109.5 . .
C2 C3 H3A 109.5 . .
C4 C3 H3B 109.5 . .
C2 C3 H3B 109.5 . .
H3A C3 H3B 108.1 . .
C3 C4 C5 110.68(15) . .
C3 C4 H4A 109.5 . .
C5 C4 H4A 109.5 . .
C3 C4 H4B 109.5 . .
C5 C4 H4B 109.5 . .
H4A C4 H4B 108.1 . .
C4 C5 C6 111.00(15) . .
C4 C5 H5A 109.4 . .
C6 C5 H5A 109.4 . .
C4 C5 H5B 109.4 . .
C6 C5 H5B 109.4 . .
H5A C5 H5B 108.0 . .
C1 C6 C5 112.31(14) . .
C1 C6 H6A 109.1 . .
C5 C6 H6A 109.1 . .
C1 C6 H6B 109.1 . .
C5 C6 H6B 109.1 . .
H6A C6 H6B 107.9 . .
N2 C7 N1 113.54(13) . .
N2 C7 N3 123.15(14) . .
N1 C7 N3 123.20(14) . .
C9 C8 C13 118.26(14) . .
C9 C8 N2 119.00(14) . .
C13 C8 N2 122.53(14) . .
C10 C9 C8 120.60(16) . .
C10 C9 H9 119.7 . .
C8 C9 H9 119.7 . .
C9 C10 C11 120.81(16) . .
C9 C10 H10 119.6 . .
C11 C10 H10 119.6 . .
C10 C11 C12 119.04(16) . .
C10 C11 H11 120.5 . .
C12 C11 H11 120.5 . .
C13 C12 C11 120.60(16) . .
C13 C12 H12 119.7 . .
C11 C12 H12 119.7 . .
C12 C13 C8 120.70(15) . .
C12 C13 H13 119.7 . .
C8 C13 H13 119.7 . .
N3 C14 C15 113.17(15) . .
N3 C14 H14A 108.9 . .
C15 C14 H14A 108.9 . .
N3 C14 H14B 108.9 . .
C15 C14 H14B 108.9 . .
H14A C14 H14B 107.8 . .
C14 C15 H15A 109.5 . .
C14 C15 H15B 109.5 . .
H15A C15 H15B 109.5 . .
C14 C15 H15C 109.5 . .
H15A C15 H15C 109.5 . .
H15B C15 H15C 109.5 . .
N3 C16 C17 113.43(16) . .
N3 C16 H16A 108.9 . .
C17 C16 H16A 108.9 . .
N3 C16 H16B 108.9 . .
C17 C16 H16B 108.9 . .
H16A C16 H16B 107.7 . .
C16 C17 H17A 109.5 . .
C16 C17 H17B 109.5 . .
H17A C17 H17B 109.5 . .
C16 C17 H17C 109.5 . .
H17A C17 H17C 109.5 . .
H17B C17 H17C 109.5 . .
C19 C18 Zn1 116.43(13) . .
C19 C18 H18A 108.2 . .
Zn1 C18 H18A 108.2 . .
C19 C18 H18B 108.2 . .
Zn1 C18 H18B 108.2 . .
H18A C18 H18B 107.3 . .
C18 C19 H19A 109.5 . .
C18 C19 H19B 109.5 . .
H19A C19 H19B 109.5 . .
C18 C19 H19C 109.5 . .
H19A C19 H19C 109.5 . .
H19B C19 H19C 109.5 . .

loop_
_geom_bond_atom_site_label_1
_geom_bond_atom_site_label_2
_geom_bond_distance
_geom_bond_site_symmetry_2
Zn1 C18 1.9739(17) .
Zn1 N2 2.0422(13) .
Zn1 N1 2.0968(12) 2_666
Zn1 N1 2.3119(12) .
Zn1 Zn1 2.9550(4) 2_666
N1 C7 1.3613(19) .
N1 C1 1.4829(19) .
N1 Zn1 2.0968(12) 2_666
N2 C7 1.331(2) .
N2 C8 1.4099(19) .
N3 C7 1.369(2) .
N3 C14 1.469(2) .
N3 C16 1.468(2) .
C1 C6 1.525(2) .
C1 C2 1.530(2) .
C1 H1 1.0000 .
C2 C3 1.533(2) .
C2 H2A 0.9900 .
C2 H2B 0.9900 .
C3 C4 1.521(3) .
C3 H3A 0.9900 .
C3 H3B 0.9900 .
C4 C5 1.521(3) .
C4 H4A 0.9900 .
C4 H4B 0.9900 .
C5 C6 1.531(2) .
C5 H5A 0.9900 .
C5 H5B 0.9900 .
C6 H6A 0.9900 .
C6 H6B 0.9900 .
C8 C9 1.395(2) .
C8 C13 1.396(2) .
C9 C10 1.384(2) .
C9 H9 0.9500 .
C10 C11 1.381(3) .
C10 H10 0.9500 .
C11 C12 1.387(3) .
C11 H11 0.9500 .
C12 C13 1.383(2) .
C12 H12 0.9500 .
C13 H13 0.9500 .
C14 C15 1.517(3) .
C14 H14A 0.9900 .
C14 H14B 0.9900 .
C15 H15A 0.9800 .
C15 H15B 0.9800 .
C15 H15C 0.9800 .
C16 C17 1.508(3) .
C16 H16A 0.9900 .
C16 H16B 0.9900 .
C17 H17A 0.9800 .
C17 H17B 0.9800 .
C17 H17C 0.9800 .
C18 C19 1.518(3) .
C18 H18A 0.9900 .
C18 H18B 0.9900 .
C19 H19A 0.9800 .
C19 H19B 0.9800 .
C19 H19C 0.9800 .
